data_2211400
loop_
_publ_author_name
'S. Priya'
'S. Sinha'
'V. Vijayakumar'
'T. Narasimhamurthy'
'T. Vijay'
'R. S. Rathore'

_publ_section_title
;
 Ethyl 2-acetyl-3-anilinobutanoate
;
_journal_coeditor_code GG2008
_journal_issue 12
_journal_name_full 'Acta Crystallographica Section E'
_journal_page_first o5367
_journal_page_last o5368
_journal_paper_doi 10.1107/S1600536806044588
_journal_volume 62
_journal_year 2006
_chemical_formula_iupac 'C14 H19 N O3'
_chemical_formula_moiety 'C14 H19 N O3'
_chemical_formula_sum 'C14 H19 N O3'
_chemical_formula_weight 249.30
_chemical_melting_point 367
_chemical_name_common 'Aniline derivative'
_chemical_name_systematic
;
Ethyl 2-acetyl-3-anilinobutanoate
;
_space_group_IT_number 2
_symmetry_cell_setting triclinic
_symmetry_space_group_name_Hall '-P 1'
_symmetry_space_group_name_H-M 'P -1'
_atom_sites_solution_hydrogens geom
_atom_sites_solution_primary direct
_atom_sites_solution_secondary difmap
_cell_angle_alpha 72.770(10)
_cell_angle_beta 77.680(10)
_cell_angle_gamma 69.490(10)
_cell_formula_units_Z 2
_cell_length_a 8.045(2)
_cell_length_b 9.390(2)
_cell_length_c 10.419(3)
_cell_measurement_reflns_used 766
_cell_measurement_temperature 295(2)
_cell_measurement_theta_max 25
_cell_measurement_theta_min 5
_cell_volume 698.8(3)
_computing_cell_refinement 'SAINT-Plus (Bruker, 2001)'
_computing_data_collection 'SMART (Bruker, 2001)'
_computing_data_reduction SAINT-Plus
_computing_molecular_graphics 'ORTEP-3 (Farrugia, 1997) and PLATON (Spek, 2003)'
_computing_publication_material 'SHELXL97 and PLATON (Spek, 2003)'
_computing_structure_refinement 'SHELXL97 (Sheldrick, 1997)'
_computing_structure_solution 'SHELXTL (Bruker, 2001)'
_diffrn_ambient_temperature 295(2)
_diffrn_measured_fraction_theta_full 0.995
_diffrn_measured_fraction_theta_max 0.995
_diffrn_measurement_device_type 'Bruker SMART CCD area-detector'
_diffrn_measurement_method '\f and \w'
_diffrn_radiation_monochromator graphite
_diffrn_radiation_source 'fine-focus sealed tube'
_diffrn_radiation_type MoK\a
_diffrn_radiation_wavelength 0.71073
_diffrn_reflns_av_R_equivalents 0.0336
_diffrn_reflns_av_sigmaI/netI 0.0465
_diffrn_reflns_limit_h_max 9
_diffrn_reflns_limit_h_min -9
_diffrn_reflns_limit_k_max 11
_diffrn_reflns_limit_k_min -11
_diffrn_reflns_limit_l_max 12
_diffrn_reflns_limit_l_min -12
_diffrn_reflns_number 7266
_diffrn_reflns_theta_full 25.99
_diffrn_reflns_theta_max 26.0
_diffrn_reflns_theta_min 2.1
_exptl_absorpt_coefficient_mu 0.083
_exptl_absorpt_correction_T_max 0.998
_exptl_absorpt_correction_T_min 0.931
_exptl_absorpt_correction_type multi-scan
_exptl_absorpt_process_details '(SADABS; Sheldrick, 2003)'
_exptl_crystal_colour colourless
_exptl_crystal_density_diffrn 1.185
_exptl_crystal_density_method 'not measured'
_exptl_crystal_description Plate
_exptl_crystal_F_000 268
_exptl_crystal_size_max 0.23
_exptl_crystal_size_mid 0.14
_exptl_crystal_size_min 0.10
_refine_diff_density_max 0.174
_refine_diff_density_min -0.131
_refine_ls_extinction_method none
_refine_ls_goodness_of_fit_ref 1.015
_refine_ls_hydrogen_treatment mixed
_refine_ls_matrix_type full
_refine_ls_number_parameters 170
_refine_ls_number_reflns 2734
_refine_ls_number_restraints 0
_refine_ls_restrained_S_all 1.015
_refine_ls_R_factor_all 0.0990
_refine_ls_R_factor_gt 0.0521
_refine_ls_shift/su_max 0.001
_refine_ls_shift/su_mean 0.000
_refine_ls_structure_factor_coef Fsqd
_refine_ls_weighting_details 'calc w=1/[\s^2^(Fo^2^)+(0.0502P)^2^+0.1336P] where P=(Fo^2^+2Fc^2^)/3'
_refine_ls_weighting_scheme calc
_refine_ls_wR_factor_gt 0.1145
_refine_ls_wR_factor_ref 0.1351
_reflns_number_gt 1672
_reflns_number_total 2734
_reflns_threshold_expression I>2\s(I)
_cod_data_source_file gg2008.cif
_cod_data_source_block I
_cod_database_code 2211400
_cod_database_fobs_code 2211400

loop_
_symmetry_equiv_pos_as_xyz
'x, y, z'
'-x, -y, -z'

loop_
_atom_site_type_symbol
_atom_site_label
_atom_site_fract_x
_atom_site_fract_y
_atom_site_fract_z
_atom_site_U_iso_or_equiv
_atom_site_adp_type
_atom_site_calc_flag
_atom_site_refinement_flags
_atom_site_occupancy
C C1 0.2549(3) 0.1532(2) 0.2340(2) 0.0453(5) Uani d . 1
C C2 0.2776(3) 0.0901(3) 0.3693(2) 0.0650(7) Uani d . 1
H H2 0.2394 0.1549 0.4291 0.078 Uiso calc R 1
C C3 0.3568(4) -0.0686(3) 0.4157(3) 0.0794(8) Uani d . 1
H H3 0.3721 -0.1095 0.5068 0.095 Uiso calc R 1
C C4 0.4133(4) -0.1669(3) 0.3306(3) 0.0731(7) Uani d . 1
H H4 0.4657 -0.2739 0.3632 0.088 Uiso calc R 1
C C5 0.3915(3) -0.1056(3) 0.1968(3) 0.0673(7) Uani d . 1
H H5 0.4299 -0.1716 0.1380 0.081 Uiso calc R 1
C C6 0.3139(3) 0.0518(3) 0.1480(2) 0.0558(6) Uani d . 1
H H6 0.3005 0.0914 0.0564 0.067 Uiso calc R 1
N N7 0.1679(2) 0.3108(2) 0.1814(2) 0.0512(5) Uani d . 1
H H7 0.190(3) 0.339(3) 0.094(2) 0.064(7) Uiso d . 1
C C8 0.1536(3) 0.4335(2) 0.2461(2) 0.0484(5) Uani d . 1
H H8 0.1284 0.3952 0.3442 0.058 Uiso calc R 1
C C9 0.3231(3) 0.4806(3) 0.2169(3) 0.0828(8) Uani d . 1
H H9A 0.3473 0.5217 0.1212 0.124 Uiso calc R 1
H H9B 0.4215 0.3906 0.2473 0.124 Uiso calc R 1
H H9C 0.3073 0.5594 0.2636 0.124 Uiso calc R 1
C C10 -0.0076(3) 0.5712(2) 0.19617(19) 0.0428(5) Uani d . 1
H H10 0.0207 0.6135 0.0990 0.051 Uiso calc R 1
C C11 -0.1712(3) 0.5166(2) 0.2170(2) 0.0484(5) Uani d . 1
O O12 -0.2581(2) 0.54941(19) 0.12440(16) 0.0673(5) Uani d . 1
C C13 -0.2222(3) 0.4233(3) 0.3543(2) 0.0650(7) Uani d . 1
H H13A -0.1404 0.3188 0.3689 0.097 Uiso calc R 1
H H13B -0.3413 0.4195 0.3598 0.097 Uiso calc R 1
H H13C -0.2177 0.4718 0.4221 0.097 Uiso calc R 1
C C14 -0.0527(3) 0.7012(2) 0.2677(2) 0.0483(5) Uani d . 1
O O15 -0.0542(3) 0.68132(18) 0.38684(16) 0.0845(6) Uani d . 1
O O16 -0.0967(2) 0.84055(16) 0.18327(14) 0.0566(4) Uani d . 1
C C17 -0.1516(4) 0.9758(2) 0.2422(2) 0.0694(7) Uani d . 1
H H17A -0.0539 0.9761 0.2829 0.083 Uiso calc R 1
H H17B -0.2523 0.9714 0.3120 0.083 Uiso calc R 1
C C18 -0.2021(4) 1.1180(3) 0.1331(3) 0.0849(9) Uani d . 1
H H18A -0.3004 1.1176 0.0949 0.127 Uiso calc R 1
H H18B -0.1020 1.1205 0.0641 0.127 Uiso calc R 1
H H18C -0.2368 1.2087 0.1691 0.127 Uiso calc R 1

loop_
_atom_site_aniso_label
_atom_site_aniso_U_11
_atom_site_aniso_U_22
_atom_site_aniso_U_33
_atom_site_aniso_U_12
_atom_site_aniso_U_13
_atom_site_aniso_U_23
C1 0.0493(12) 0.0419(12) 0.0455(12) -0.0126(9) -0.0045(9) -0.0143(10)
C2 0.0967(18) 0.0458(14) 0.0463(14) -0.0082(12) -0.0120(12) -0.0164(11)
C3 0.123(2) 0.0516(16) 0.0504(14) -0.0099(15) -0.0177(15) -0.0078(12)
C4 0.096(2) 0.0399(13) 0.0704(18) -0.0071(13) -0.0074(15) -0.0137(13)
C5 0.0856(18) 0.0489(15) 0.0675(17) -0.0146(13) -0.0003(14) -0.0279(13)
C6 0.0708(15) 0.0508(14) 0.0466(13) -0.0155(11) -0.0023(11) -0.0200(11)
N7 0.0687(12) 0.0428(11) 0.0415(11) -0.0095(9) -0.0120(9) -0.0148(9)
C8 0.0558(13) 0.0426(12) 0.0510(13) -0.0121(10) -0.0128(10) -0.0170(10)
C9 0.0627(16) 0.0782(19) 0.121(2) -0.0217(14) -0.0190(16) -0.0374(17)
C10 0.0570(13) 0.0383(11) 0.0344(11) -0.0150(10) -0.0069(9) -0.0093(9)
C11 0.0567(13) 0.0416(12) 0.0449(13) -0.0067(10) -0.0100(10) -0.0150(10)
O12 0.0725(11) 0.0791(12) 0.0543(10) -0.0241(9) -0.0219(8) -0.0113(9)
C13 0.0657(15) 0.0756(17) 0.0543(14) -0.0325(13) -0.0050(12) -0.0054(12)
C14 0.0610(14) 0.0415(13) 0.0429(13) -0.0150(10) -0.0082(10) -0.0109(10)
O15 0.1535(18) 0.0537(11) 0.0433(10) -0.0160(10) -0.0273(10) -0.0159(8)
O16 0.0862(11) 0.0358(8) 0.0457(9) -0.0158(7) -0.0040(7) -0.0132(7)
C17 0.103(2) 0.0437(14) 0.0643(16) -0.0204(13) -0.0041(14) -0.0244(12)
C18 0.119(2) 0.0469(15) 0.082(2) -0.0144(15) -0.0090(17) -0.0211(14)

loop_
_atom_type_symbol
_atom_type_description
_atom_type_scat_dispersion_real
_atom_type_scat_dispersion_imag
_atom_type_scat_source
C C 0.0033 0.0016 'International Tables Vol C Tables 4.2.6.8 and 6.1.1.4'
H H 0.0000 0.0000 'International Tables Vol C Tables 4.2.6.8 and 6.1.1.4'
N N 0.0061 0.0033 'International Tables Vol C Tables 4.2.6.8 and 6.1.1.4'
O O 0.0106 0.0060 'International Tables Vol C Tables 4.2.6.8 and 6.1.1.4'

loop_
_geom_angle_atom_site_label_1
_geom_angle_atom_site_label_2
_geom_angle_atom_site_label_3
_geom_angle
C2 C1 N7 123.26(19)
C2 C1 C6 118.0(2)
N7 C1 C6 118.65(19)
C3 C2 C1 120.1(2)
C3 C2 H2 119.9
C1 C2 H2 119.9
C4 C3 C2 121.4(2)
C4 C3 H3 119.3
C2 C3 H3 119.3
C3 C4 C5 118.9(2)
C3 C4 H4 120.5
C5 C4 H4 120.5
C4 C5 C6 120.9(2)
C4 C5 H5 119.5
C6 C5 H5 119.5
C5 C6 C1 120.7(2)
C5 C6 H6 119.7
C1 C6 H6 119.7
C1 N7 C8 122.62(18)
C1 N7 H7 112.9(15)
C8 N7 H7 112.1(15)
N7 C8 C9 113.05(19)
N7 C8 C10 106.12(16)
C9 C8 C10 112.05(18)
N7 C8 H8 108.5
C9 C8 H8 108.5
C10 C8 H8 108.5
C8 C9 H9A 109.5
C8 C9 H9B 109.5
H9A C9 H9B 109.5
C8 C9 H9C 109.5
H9A C9 H9C 109.5
H9B C9 H9C 109.5
C14 C10 C11 108.81(16)
C14 C10 C8 112.20(16)
C11 C10 C8 110.47(16)
C14 C10 H10 108.4
C11 C10 H10 108.4
C8 C10 H10 108.4
O12 C11 C13 121.2(2)
O12 C11 C10 120.50(19)
C13 C11 C10 118.33(18)
C11 C13 H13A 109.5
C11 C13 H13B 109.5
H13A C13 H13B 109.5
C11 C13 H13C 109.5
H13A C13 H13C 109.5
H13B C13 H13C 109.5
O15 C14 O16 123.70(19)
O15 C14 C10 124.63(19)
O16 C14 C10 111.64(17)
C14 O16 C17 116.55(16)
O16 C17 C18 107.84(19)
O16 C17 H17A 110.1
C18 C17 H17A 110.1
O16 C17 H17B 110.1
C18 C17 H17B 110.1
H17A C17 H17B 108.5
C17 C18 H18A 109.5
C17 C18 H18B 109.5
H18A C18 H18B 109.5
C17 C18 H18C 109.5
H18A C18 H18C 109.5
H18B C18 H18C 109.5

loop_
_geom_bond_atom_site_label_1
_geom_bond_atom_site_label_2
_geom_bond_distance
C1 C2 1.382(3)
C1 N7 1.392(3)
C1 C6 1.394(3)
C2 C3 1.378(3)
C2 H2 0.9300
C3 C4 1.365(3)
C3 H3 0.9300
C4 C5 1.365(3)
C4 H4 0.9300
C5 C6 1.370(3)
C5 H5 0.9300
C6 H6 0.9300
N7 C8 1.459(3)
N7 H7 0.86(2)
C8 C9 1.521(3)
C8 C10 1.529(3)
C8 H8 0.9800
C9 H9A 0.9600
C9 H9B 0.9600
C9 H9C 0.9600
C10 C14 1.513(3)
C10 C11 1.526(3)
C10 H10 0.9800
C11 O12 1.215(2)
C11 C13 1.497(3)
C13 H13A 0.9600
C13 H13B 0.9600
C13 H13C 0.9600
C14 O15 1.198(2)
C14 O16 1.318(2)
O16 C17 1.463(2)
C17 C18 1.469(3)
C17 H17A 0.9700
C17 H17B 0.9700
C18 H18A 0.9600
C18 H18B 0.9600
C18 H18C 0.9600

loop_
_geom_hbond_atom_site_label_D
_geom_hbond_atom_site_label_H
_geom_hbond_atom_site_label_A
_geom_hbond_site_symmetry_A
_geom_hbond_distance_DH
_geom_hbond_distance_HA
_geom_hbond_distance_DA
_geom_hbond_angle_DHA
_geom_hbond_publ_flag
N7 H7 O12 2_565 0.87(2) 2.24(2) 3.099(3) 169(2) yes

loop_
_geom_torsion_atom_site_label_1
_geom_torsion_atom_site_label_2
_geom_torsion_atom_site_label_3
_geom_torsion_atom_site_label_4
_geom_torsion
_geom_torsion_publ_flag
N7 C1 C2 C3 176.6(2) ?
C6 C1 C2 C3 0.1(4) ?
C1 C2 C3 C4 -0.5(4) ?
C2 C3 C4 C5 0.5(4) ?
C3 C4 C5 C6 -0.2(4) ?
C4 C5 C6 C1 -0.1(4) ?
C2 C1 C6 C5 0.2(3) ?
N7 C1 C6 C5 -176.4(2) ?
C2 C1 N7 C8 24.3(3) yes
C6 C1 N7 C8 -159.3(2) ?
C1 N7 C8 C9 79.4(3) yes
C1 N7 C8 C10 -157.36(18) yes
N7 C8 C10 C14 173.25(17) yes
C9 C8 C10 C14 -62.9(2) ?
N7 C8 C10 C11 51.7(2) yes
C9 C8 C10 C11 175.48(18) ?
C14 C10 C11 O12 107.2(2) ?
C8 C10 C11 O12 -129.2(2) ?
C14 C10 C11 C13 -72.2(2) ?
C8 C10 C11 C13 51.4(2) yes
C11 C10 C14 O15 79.7(3) ?
C8 C10 C14 O15 -42.8(3) ?
C11 C10 C14 O16 -98.1(2) ?
C8 C10 C14 O16 139.35(18) yes
O15 C14 O16 C17 -0.7(3) ?
C10 C14 O16 C17 177.13(18) yes
C14 O16 C17 C18 -177.5(2) yes
